data_4080507
loop_
_publ_author_name
'Bass, Heather M.'
'Cramer, S. Alan'
'McCullough, Alexander S.'
'Bernstein, Karl J.'
'Murdock, Christopher R.'
'Jenkins, David M.'

_publ_section_title
;
 Employing Dianionic Macrocyclic Tetracarbenes To Synthesize Neutral
 Divalent Metal Complexes
;
_journal_issue 7
_journal_name_full Organometallics
_journal_page_first 2160
_journal_paper_doi 10.1021/om400043z
_journal_volume 32
_journal_year 2013
_chemical_formula_sum 'C20 H40 B2 Br2 N8 O4'
_chemical_formula_weight 638.04
_chemical_name_systematic
;
 ?
;
_space_group_IT_number 179
_symmetry_cell_setting hexagonal
_symmetry_space_group_name_Hall 'P 65 2 (0 0 1)'
_symmetry_space_group_name_H-M 'P 65 2 2'
_atom_sites_solution_hydrogens geom
_atom_sites_solution_primary direct
_atom_sites_solution_secondary difmap
_audit_creation_method SHELXL-97
_cell_angle_alpha 90.00
_cell_angle_beta 90.00
_cell_angle_gamma 120.00
_cell_formula_units_Z 6
_cell_length_a 13.4806(4)
_cell_length_b 13.4806(4)
_cell_length_c 29.3772(9)
_cell_measurement_temperature 100(2)
_cell_volume 4623.4(2)
_computing_structure_refinement 'SHELXL-97 (Sheldrick, 1997)'
_diffrn_ambient_temperature 100(2)
_diffrn_measured_fraction_theta_full 1.000
_diffrn_measured_fraction_theta_max 1.000
_diffrn_measurement_device_type 'Bruker Apex II CCD'
_diffrn_measurement_method '\w scan'
_diffrn_radiation_monochromator graphite
_diffrn_radiation_source 'fine-focus sealed tube'
_diffrn_radiation_type MoK\a
_diffrn_radiation_wavelength 0.71073
_diffrn_reflns_av_R_equivalents 0.0661
_diffrn_reflns_av_sigmaI/netI 0.0239
_diffrn_reflns_limit_h_max 14
_diffrn_reflns_limit_h_min -14
_diffrn_reflns_limit_k_max 14
_diffrn_reflns_limit_k_min -14
_diffrn_reflns_limit_l_max 32
_diffrn_reflns_limit_l_min -32
_diffrn_reflns_number 50485
_diffrn_reflns_theta_full 23.28
_diffrn_reflns_theta_max 23.28
_diffrn_reflns_theta_min 1.74
_exptl_absorpt_coefficient_mu 2.668
_exptl_absorpt_correction_T_max 0.9486
_exptl_absorpt_correction_T_min 0.6175
_exptl_absorpt_correction_type multi-scan
_exptl_absorpt_process_details SADABS
_exptl_crystal_colour colourless
_exptl_crystal_density_diffrn 1.375
_exptl_crystal_density_method 'not measured'
_exptl_crystal_description rod
_exptl_crystal_F_000 1968
_exptl_crystal_size_max 0.20
_exptl_crystal_size_mid 0.09
_exptl_crystal_size_min 0.02
_refine_diff_density_max 1.294
_refine_diff_density_min -0.599
_refine_diff_density_rms 0.130
_refine_ls_abs_structure_details 'Flack H D (1983), Acta Cryst. A39, 876-881'
_refine_ls_abs_structure_Flack 0.03(3)
_refine_ls_extinction_method none
_refine_ls_goodness_of_fit_ref 1.097
_refine_ls_hydrogen_treatment mixed
_refine_ls_matrix_type full
_refine_ls_number_parameters 179
_refine_ls_number_reflns 2219
_refine_ls_number_restraints 26
_refine_ls_restrained_S_all 1.205
_refine_ls_R_factor_all 0.0659
_refine_ls_R_factor_gt 0.0609
_refine_ls_shift/su_max 0.002
_refine_ls_shift/su_mean 0.000
_refine_ls_structure_factor_coef Fsqd
_refine_ls_weighting_details 'calc w=1/[\s^2^(Fo^2^)+(0.0937P)^2^+24.4583P] where P=(Fo^2^+2Fc^2^)/3'
_refine_ls_weighting_scheme calc
_refine_ls_wR_factor_gt 0.1690
_refine_ls_wR_factor_ref 0.1737
_reflns_number_gt 2062
_reflns_number_total 2219
_reflns_threshold_expression >2sigma(I)
_cod_data_source_file om400043z_si_002.cif
_cod_data_source_block macrobr2
_cod_original_sg_symbol_H-M 'p 65 2 2'
_cod_database_code 4080507

loop_
_symmetry_equiv_pos_as_xyz
'x, y, z'
'-y, x-y, z+2/3'
'-x+y, -x, z+1/3'
'-x, -y, z+1/2'
'y, -x+y, z+1/6'
'x-y, x, z+5/6'
'y, x, -z+2/3'
'x-y, -y, -z'
'-x, -x+y, -z+1/3'
'-y, -x, -z+1/6'
'-x+y, y, -z+1/2'
'x, x-y, -z+5/6'

loop_
_atom_site_label
_atom_site_type_symbol
_atom_site_fract_x
_atom_site_fract_y
_atom_site_fract_z
_atom_site_U_iso_or_equiv
_atom_site_adp_type
_atom_site_occupancy
_atom_site_symmetry_multiplicity
_atom_site_calc_flag
_atom_site_refinement_flags
B1 B 0.7895(8) 0.7494(9) 0.1020(3) 0.027(2) Uani 1 1 d .
N1 N 0.7313(5) 0.6571(6) 0.0607(2) 0.0208(15) Uani 1 1 d .
N2 N 0.6590(6) 0.5822(6) -0.0046(2) 0.0245(15) Uani 1 1 d .
N3 N 0.4188(6) 0.4121(6) -0.0276(2) 0.0268(16) Uani 1 1 d .
C4 C 0.6741(7) 0.5029(7) 0.0185(3) 0.0259(18) Uani 1 1 d .
H4 H 0.6570 0.4296 0.0078 0.031 Uiso 1 1 calc R
C1 C 0.6958(7) 0.6765(7) 0.0223(3) 0.0271(18) Uani 1 1 d .
H1 H 0.6956 0.7447 0.0144 0.032 Uiso 1 1 calc R
C3 C 0.7180(7) 0.5491(7) 0.0594(3) 0.0269(19) Uani 1 1 d .
H3 H 0.7366 0.5133 0.0831 0.032 Uiso 1 1 calc R
N4 N 0.3261(6) 0.2778(6) 0.0193(2) 0.0255(16) Uani 1 1 d .
C8 C 0.3554(8) 0.2322(7) -0.0161(3) 0.030(2) Uani 1 1 d .
H8 H 0.3376 0.1548 -0.0187 0.036 Uiso 1 1 calc R
C2 C 0.3661(7) 0.3856(7) 0.0117(2) 0.0269(18) Uani 1 1 d .
H2 H 0.3586 0.4373 0.0314 0.032 Uiso 1 1 calc R
C7 C 0.4125(9) 0.3141(8) -0.0459(3) 0.034(2) Uani 1 1 d .
H7 H 0.4432 0.3076 -0.0741 0.041 Uiso 1 1 calc R
C5 C 0.6094(8) 0.5712(7) -0.0500(3) 0.0291(19) Uani 1 1 d .
H5A H 0.6232 0.5178 -0.0684 0.035 Uiso 1 1 calc R
H5B H 0.6481 0.6468 -0.0653 0.035 Uiso 1 1 calc R
C6 C 0.4809(8) 0.5273(7) -0.0479(3) 0.0301(19) Uani 1 1 d .
H6A H 0.4668 0.5807 -0.0296 0.036 Uiso 1 1 calc R
H6B H 0.4516 0.5248 -0.0791 0.036 Uiso 1 1 calc R
C9 C 0.7643(9) 0.8554(7) 0.0931(3) 0.043(2) Uani 1 1 d .
H9A H 0.7919 0.9079 0.1192 0.064 Uiso 1 1 calc R
H9B H 0.6817 0.8246 0.0894 0.064 Uiso 1 1 calc R
H9C H 0.8042 0.8969 0.0655 0.064 Uiso 1 1 calc R
Br1 Br 0.37938(6) 0.62062(6) 0.0833 0.0405(4) Uani 1 2 d S
C10 C 0.9272(7) 0.7904(9) 0.1022(3) 0.042(2) Uani 1 1 d .
H10A H 0.9670 0.8523 0.1244 0.063 Uiso 1 1 calc R
H10B H 0.9592 0.8179 0.0718 0.063 Uiso 1 1 calc R
H10C H 0.9370 0.7254 0.1105 0.063 Uiso 1 1 calc R
O1 O 0.6573(8) 0.2307(7) 0.0042(4) 0.078(3) Uani 1 1 d DU
H2O H 0.658(15) 0.265(13) 0.031(3) 0.117 Uiso 1 1 d D
H1O H 0.691(12) 0.186(11) 0.006(5) 0.117 Uiso 1 1 d D
O2 O 0.7979(9) 0.1316(13) 0.0353(5) 0.161(8) Uani 1 1 d DU
H3O H 0.837(9) 0.209(3) 0.041(2) 0.242 Uiso 1 1 d D
H4O H 0.796(3) 0.112(3) 0.0052(10) 0.242 Uiso 1 1 d D
Br2 Br 0.43317(13) 1.0000 0.0000 0.0530(5) Uani 1 2 d S

loop_
_atom_site_aniso_label
_atom_site_aniso_U_11
_atom_site_aniso_U_22
_atom_site_aniso_U_33
_atom_site_aniso_U_23
_atom_site_aniso_U_13
_atom_site_aniso_U_12
B1 0.023(5) 0.034(5) 0.020(4) -0.003(4) -0.010(4) 0.011(4)
N1 0.023(4) 0.027(4) 0.013(3) 0.000(3) -0.001(3) 0.013(3)
N2 0.029(4) 0.028(4) 0.017(3) -0.001(3) 0.001(3) 0.015(3)
N3 0.037(4) 0.032(4) 0.016(3) -0.006(3) -0.007(3) 0.021(3)
C4 0.023(4) 0.030(5) 0.027(4) 0.001(4) 0.001(4) 0.016(4)
C1 0.029(5) 0.028(5) 0.027(4) -0.001(4) 0.002(4) 0.017(4)
C3 0.032(5) 0.033(5) 0.023(4) 0.007(4) 0.007(4) 0.021(4)
N4 0.033(4) 0.029(4) 0.018(3) -0.008(3) -0.007(3) 0.019(3)
C8 0.049(6) 0.018(4) 0.027(4) -0.008(4) -0.004(4) 0.019(4)
C2 0.029(5) 0.031(5) 0.023(4) -0.006(4) -0.010(4) 0.017(4)
C7 0.053(6) 0.031(5) 0.024(4) -0.010(4) -0.002(4) 0.026(5)
C5 0.043(5) 0.032(5) 0.016(4) -0.004(3) -0.006(4) 0.021(4)
C6 0.042(5) 0.025(5) 0.021(4) 0.004(3) -0.009(4) 0.015(4)
C9 0.053(6) 0.030(5) 0.040(5) -0.010(4) -0.009(5) 0.017(5)
Br1 0.0391(6) 0.0391(6) 0.0474(8) -0.0164(6) -0.0164(6) 0.0226(7)
C10 0.035(5) 0.048(6) 0.032(5) -0.001(4) -0.013(4) 0.014(4)
O1 0.080(6) 0.036(4) 0.132(8) 0.052(5) 0.056(6) 0.039(4)
O2 0.064(7) 0.191(13) 0.257(15) 0.192(13) 0.105(9) 0.084(8)
Br2 0.0610(7) 0.0702(11) 0.0308(7) 0.0041(7) 0.0020(3) 0.0351(6)

loop_
_atom_type_symbol
_atom_type_description
_atom_type_scat_dispersion_real
_atom_type_scat_dispersion_imag
_atom_type_scat_source
C C 0.0033 0.0016 'International Tables Vol C Tables 4.2.6.8 and 6.1.1.4'
H H 0.0000 0.0000 'International Tables Vol C Tables 4.2.6.8 and 6.1.1.4'
B B 0.0013 0.0007 'International Tables Vol C Tables 4.2.6.8 and 6.1.1.4'
N N 0.0061 0.0033 'International Tables Vol C Tables 4.2.6.8 and 6.1.1.4'
Br Br -0.2901 2.4595 'International Tables Vol C Tables 4.2.6.8 and 6.1.1.4'
O O 0.0106 0.0060 'International Tables Vol C Tables 4.2.6.8 and 6.1.1.4'

loop_
_geom_angle_atom_site_label_1
_geom_angle_atom_site_label_2
_geom_angle_atom_site_label_3
_geom_angle
_geom_angle_site_symmetry_1
_geom_angle_site_symmetry_3
N1 B1 N4 103.0(6) . 10_665
N1 B1 C9 108.4(6) . .
N4 B1 C9 112.1(7) 10_665 .
N1 B1 C10 106.8(7) . .
N4 B1 C10 112.6(6) 10_665 .
C9 B1 C10 113.3(8) . .
C1 N1 C3 108.7(7) . .
C1 N1 B1 125.2(7) . .
C3 N1 B1 126.0(6) . .
C1 N2 C4 108.5(6) . .
C1 N2 C5 123.8(7) . .
C4 N2 C5 127.7(7) . .
C2 N3 C7 108.3(7) . .
C2 N3 C6 126.2(7) . .
C7 N3 C6 125.3(7) . .
C3 C4 N2 106.5(7) . .
C3 C4 H4 126.7 . .
N2 C4 H4 126.7 . .
N1 C1 N2 108.3(7) . .
N1 C1 H1 125.9 . .
N2 C1 H1 125.9 . .
C4 C3 N1 108.0(7) . .
C4 C3 H3 126.0 . .
N1 C3 H3 126.0 . .
C2 N4 C8 108.9(7) . .
C2 N4 B1 123.7(6) . 10_665
C8 N4 B1 127.4(6) . 10_665
C7 C8 N4 108.0(7) . .
C7 C8 H8 126.0 . .
N4 C8 H8 126.0 . .
N4 C2 N3 109.0(7) . .
N4 C2 H2 125.5 . .
N3 C2 H2 125.5 . .
C8 C7 N3 105.8(7) . .
C8 C7 H7 127.1 . .
N3 C7 H7 127.1 . .
N2 C5 C6 112.0(6) . .
N2 C5 H5A 109.2 . .
C6 C5 H5A 109.2 . .
N2 C5 H5B 109.2 . .
C6 C5 H5B 109.2 . .
H5A C5 H5B 107.9 . .
N3 C6 C5 111.2(7) . .
N3 C6 H6A 109.4 . .
C5 C6 H6A 109.4 . .
N3 C6 H6B 109.4 . .
C5 C6 H6B 109.4 . .
H6A C6 H6B 108.0 . .
B1 C9 H9A 109.5 . .
B1 C9 H9B 109.5 . .
H9A C9 H9B 109.5 . .
B1 C9 H9C 109.5 . .
H9A C9 H9C 109.5 . .
H9B C9 H9C 109.5 . .
B1 C10 H10A 109.5 . .
B1 C10 H10B 109.5 . .
H10A C10 H10B 109.5 . .
B1 C10 H10C 109.5 . .
H10A C10 H10C 109.5 . .
H10B C10 H10C 109.5 . .
H2O O1 H1O 113(4) . .
H3O O2 H4O 115(4) . .

loop_
_geom_bond_atom_site_label_1
_geom_bond_atom_site_label_2
_geom_bond_distance
_geom_bond_site_symmetry_2
B1 N1 1.631(11) .
B1 N4 1.647(11) 10_665
B1 C9 1.647(13) .
B1 C10 1.650(13) .
N1 C1 1.303(10) .
N1 C3 1.376(11) .
N2 C1 1.362(11) .
N2 C4 1.363(11) .
N2 C5 1.467(10) .
N3 C2 1.308(10) .
N3 C7 1.389(11) .
N3 C6 1.472(11) .
C4 C3 1.346(12) .
C4 H4 0.9500 .
C1 H1 0.9500 .
C3 H3 0.9500 .
N4 C2 1.292(11) .
N4 C8 1.362(10) .
N4 B1 1.647(11) 10_665
C8 C7 1.316(13) .
C8 H8 0.9500 .
C2 H2 0.9500 .
C7 H7 0.9500 .
C5 C6 1.527(13) .
C5 H5A 0.9900 .
C5 H5B 0.9900 .
C6 H6A 0.9900 .
C6 H6B 0.9900 .
C9 H9A 0.9800 .
C9 H9B 0.9800 .
C9 H9C 0.9800 .
C10 H10A 0.9800 .
C10 H10B 0.9800 .
C10 H10C 0.9800 .
O1 H2O 0.92(2) .
O1 H1O 0.92(2) .
O2 H3O 0.92(2) .
O2 H4O 0.92(2) .

loop_
_geom_torsion_atom_site_label_1
_geom_torsion_atom_site_label_2
_geom_torsion_atom_site_label_3
_geom_torsion_atom_site_label_4
_geom_torsion
_geom_torsion_site_symmetry_1
N4 B1 N1 C1 133.9(7) 10_665
C9 B1 N1 C1 15.0(10) .
C10 B1 N1 C1 -107.4(9) .
N4 B1 N1 C3 -50.4(9) 10_665
C9 B1 N1 C3 -169.3(7) .
C10 B1 N1 C3 68.4(9) .
C1 N2 C4 C3 1.0(9) .
C5 N2 C4 C3 -177.5(8) .
C3 N1 C1 N2 0.0(9) .
B1 N1 C1 N2 176.4(7) .
C4 N2 C1 N1 -0.7(9) .
C5 N2 C1 N1 178.0(7) .
N2 C4 C3 N1 -1.0(9) .
C1 N1 C3 C4 0.6(9) .
B1 N1 C3 C4 -175.7(7) .
C2 N4 C8 C7 -1.1(10) .
B1 N4 C8 C7 178.0(8) 10_665
C8 N4 C2 N3 1.1(9) .
B1 N4 C2 N3 -178.0(7) 10_665
C7 N3 C2 N4 -0.7(9) .
C6 N3 C2 N4 -176.9(7) .
N4 C8 C7 N3 0.6(10) .
C2 N3 C7 C8 0.0(10) .
C6 N3 C7 C8 176.3(8) .
C1 N2 C5 C6 -85.9(9) .
C4 N2 C5 C6 92.5(9) .
C2 N3 C6 C5 112.1(9) .
C7 N3 C6 C5 -63.6(10) .
N2 C5 C6 N3 -61.8(9) .
